data_7240134
loop_
_publ_author_name
'Zhang, Yuanbin'
'Wang, Lingyao'
'Hu, Jianbo'
'Duttwyler, Simon'
'Cui, Xili'
'Xing, Huabin'

_publ_section_title
;
 Solvent dependant supramolecular self-assembly of boron cage pillared
 metal-organic frameworks for selective gas separation
;
_journal_name_full CrystEngComm
_journal_paper_doi 10.1039/D0CE00142B
_journal_year 2020
_chemical_formula_sum 'C20 H28 B12 Cu N8'
_chemical_formula_weight 573.76
_space_group_crystal_system monoclinic
_space_group_IT_number 15
_space_group_name_Hall '-C 2yc'
_space_group_name_H-M_alt 'C 1 2/c 1'
_atom_sites_solution_hydrogens geom
_audit_creation_method SHELXL-2018/3
_audit_update_record
;
2020-01-26 deposited with the CCDC.	2020-03-16 downloaded from the CCDC.
;
_cell_angle_alpha 90
_cell_angle_beta 134.052(4)
_cell_angle_gamma 90
_cell_formula_units_Z 8
_cell_length_a 28.360(3)
_cell_length_b 16.0571(15)
_cell_length_c 20.1217(19)
_cell_measurement_reflns_used 7643
_cell_measurement_temperature 193(2)
_cell_measurement_theta_max 56.90
_cell_measurement_theta_min 3.05
_cell_volume 6585.5(12)
_computing_structure_refinement 'SHELXL-2018/3 (Sheldrick, 2018)'
_diffrn_ambient_temperature 193(2)
_diffrn_measured_fraction_theta_full 0.997
_diffrn_measured_fraction_theta_max 0.997
_diffrn_measurement_device_type 'BRUKER D8 VENTURE PHOTON II'
_diffrn_radiation_type GaK\a
_diffrn_radiation_wavelength 1.34139
_diffrn_reflns_av_R_equivalents 0.09
_diffrn_reflns_av_unetI/netI 0.1335
_diffrn_reflns_Laue_measured_fraction_full 0.997
_diffrn_reflns_Laue_measured_fraction_max 0.997
_diffrn_reflns_limit_h_max 33
_diffrn_reflns_limit_h_min -33
_diffrn_reflns_limit_k_max 19
_diffrn_reflns_limit_k_min -19
_diffrn_reflns_limit_l_max 23
_diffrn_reflns_limit_l_min -23
_diffrn_reflns_number 24884
_diffrn_reflns_point_group_measured_fraction_full 0.997
_diffrn_reflns_point_group_measured_fraction_max 0.997
_diffrn_reflns_theta_full 52.982
_diffrn_reflns_theta_max 52.982
_diffrn_reflns_theta_min 3.048
_exptl_absorpt_coefficient_mu 3.695
_exptl_absorpt_correction_T_max 0.3704
_exptl_absorpt_correction_T_min 0.2026
_exptl_absorpt_correction_type multi-scan
_exptl_crystal_density_diffrn 1.157
_exptl_crystal_description block
_exptl_crystal_F_000 2344
_exptl_crystal_size_max 0.200
_exptl_crystal_size_mid 0.200
_exptl_crystal_size_min 0.200
_refine_diff_density_max 2.553
_refine_diff_density_min -1.076
_refine_diff_density_rms 0.140
_refine_ls_extinction_method none
_refine_ls_goodness_of_fit_ref 1.078
_refine_ls_hydrogen_treatment constr
_refine_ls_matrix_type full
_refine_ls_number_parameters 371
_refine_ls_number_reflns 24884
_refine_ls_number_restraints 0
_refine_ls_restrained_S_all 1.078
_refine_ls_R_factor_all 0.1500
_refine_ls_R_factor_gt 0.1116
_refine_ls_shift/su_max 0.000
_refine_ls_shift/su_mean 0.000
_refine_ls_structure_factor_coef Fsqd
_refine_ls_weighting_details 'w=1/[\s^2^(Fo^2^)+(0.0810P)^2^+91.5696P] where P=(Fo^2^+2Fc^2^)/3'
_refine_ls_weighting_scheme calc
_refine_ls_wR_factor_gt 0.2910
_refine_ls_wR_factor_ref 0.3138
_reflns_Friedel_coverage 0.000
_reflns_number_gt 15416
_reflns_number_total 24884
_reflns_threshold_expression 'I > 2\s(I)'
_cod_data_source_file d0ce00142b2.cif
_cod_data_source_block zybb8_0m_sq
_cod_original_cell_volume 6585.5(11)
_cod_original_sg_symbol_H-M 'C 2/c'
_cod_database_code 7240134
_shelx_shelxl_version_number 2018/3
_shelx_space_group_comment
;
The symmetry employed for this shelxl refinement is uniquely defined
by the following loop, which should always be used as a source of
symmetry information in preference to the above space-group names.
They are only intended as comments.
;
_shelx_estimated_absorpt_t_min 0.525
_shelx_estimated_absorpt_t_max 0.525

loop_
_space_group_symop_operation_xyz
'x, y, z'
'-x, y, -z+1/2'
'x+1/2, y+1/2, z'
'-x+1/2, y+1/2, -z+1/2'
'-x, -y, -z'
'x, -y, z-1/2'
'-x+1/2, -y+1/2, -z'
'x+1/2, -y+1/2, z-1/2'

loop_
_atom_site_label
_atom_site_type_symbol
_atom_site_fract_x
_atom_site_fract_y
_atom_site_fract_z
_atom_site_U_iso_or_equiv
_atom_site_adp_type
_atom_site_occupancy
_atom_site_site_symmetry_order
_atom_site_calc_flag
_atom_site_refinement_flags_posn
_atom_site_refinement_flags_adp
_atom_site_refinement_flags_occupancy
_atom_site_disorder_assembly
_atom_site_disorder_group
Cu1 Cu 0.19932(5) 0.49937(7) 0.07229(7) 0.0234(4) Uani 1 1 d . . . . .
B1 B 0.1582(5) 0.4245(7) 0.3227(7) 0.036(3) Uani 1 1 d . . . . .
H1 H 0.131641 0.373959 0.324100 0.043 Uiso 1 1 calc R U . . .
B10 B 0.1515(5) 0.5746(7) 0.2390(8) 0.038(3) Uani 1 1 d . . . . .
H10 H 0.120279 0.623277 0.184066 0.045 Uiso 1 1 calc R U . . .
B11 B 0.1948(4) 0.4994(6) 0.2353(7) 0.028(2) Uani 1 1 d . . . . .
H11 H 0.192625 0.498757 0.177602 0.033 Uiso 1 1 calc R U . . .
B12 B 0.2382(5) 0.5773(7) 0.3197(7) 0.036(3) Uani 1 1 d . . . . .
H12 H 0.264722 0.628284 0.318883 0.043 Uiso 1 1 calc R U . . .
B9 B 0.1978(5) 0.5956(7) 0.3574(7) 0.034(3) Uani 1 1 d . . . . .
H9 H 0.197439 0.658341 0.381491 0.040 Uiso 1 1 calc R U . . .
B8 B 0.2697(5) 0.5318(8) 0.4248(8) 0.046(3) Uani 1 1 d . . . . .
H8 H 0.317453 0.552268 0.493799 0.055 Uiso 1 1 calc R U . . .
B7 B 0.2675(5) 0.4723(7) 0.3478(7) 0.040(3) Uani 1 1 d . . . . .
H7 H 0.312906 0.453430 0.364759 0.048 Uiso 1 1 calc R U . . .
B6 B 0.1976(5) 0.4069(7) 0.2850(8) 0.039(3) Uani 1 1 d . . . . .
H6 H 0.196810 0.343863 0.260429 0.047 Uiso 1 1 calc R U . . .
B5 B 0.1267(5) 0.4675(8) 0.2173(7) 0.038(3) Uani 1 1 d . . . . .
H5 H 0.079632 0.445221 0.148628 0.046 Uiso 1 1 calc R U . . .
B4 B 0.1298(5) 0.5296(8) 0.2944(7) 0.039(3) Uani 1 1 d . . . . .
H4 H 0.084062 0.548689 0.276389 0.047 Uiso 1 1 calc R U . . .
B3 B 0.2455(5) 0.4271(7) 0.4039(8) 0.039(3) Uani 1 1 d . . . . .
H3 H 0.276651 0.378230 0.458588 0.047 Uiso 1 1 calc R U . . .
B2 B 0.2027(4) 0.5044(6) 0.4082(6) 0.026(2) Uani 1 1 d . . . . .
H2 H 0.205594 0.506819 0.466576 0.031 Uiso 1 1 calc R U . . .
N1_1 N 0.6297(3) 0.0900(4) 0.5045(5) 0.0262(17) Uani 1 1 d . . . . .
C1_1 C 0.6262(4) 0.1442(6) 0.4484(6) 0.033(2) Uani 1 1 d . . . . .
H1_1 H 0.661042 0.145908 0.451328 0.040 Uiso 1 1 calc R U . . .
N2_1 N 0.4680(3) 0.2461(5) 0.3167(5) 0.039(2) Uani 1 1 d . . . . .
C2_1 C 0.5737(4) 0.1956(6) 0.3888(6) 0.037(2) Uani 1 1 d . . . . .
H2_1 H 0.572086 0.232180 0.350112 0.045 Uiso 1 1 calc R U . . .
N3_1 N 0.4355(3) 0.2614(5) 0.3350(5) 0.0360(19) Uani 1 1 d . . . . .
C3_1 C 0.5241(4) 0.1950(6) 0.3843(6) 0.034(2) Uani 1 1 d . . . . .
N4_1 N 0.2705(3) 0.4133(4) 0.1431(4) 0.0241(16) Uani 1 1 d . . . . .
C5_1 C 0.5814(4) 0.0897(5) 0.4998(6) 0.029(2) Uani 1 1 d . . . . .
H5_1 H 0.583966 0.052501 0.538891 0.035 Uiso 1 1 calc R U . . .
C6_1 C 0.3787(4) 0.3121(6) 0.2636(6) 0.029(2) Uani 1 1 d . . . . .
C7_1 C 0.3748(4) 0.3673(6) 0.2071(6) 0.035(2) Uani 1 1 d . . . . .
H7_1 H 0.409371 0.370797 0.209515 0.042 Uiso 1 1 calc R U . . .
C8_1 C 0.3211(4) 0.4161(6) 0.1485(6) 0.038(2) Uani 1 1 d . . . . .
H8_1 H 0.318487 0.453693 0.109678 0.046 Uiso 1 1 calc R U . . .
C9_1 C 0.2724(4) 0.3596(6) 0.1935(6) 0.032(2) Uani 1 1 d . . . . .
H9_1 H 0.235844 0.355631 0.186837 0.038 Uiso 1 1 calc R U . . .
C10_1 C 0.3270(4) 0.3073(6) 0.2576(6) 0.037(2) Uani 1 1 d . . . . .
H10_1 H 0.328318 0.270002 0.295540 0.045 Uiso 1 1 calc R U . . .
C4_1 C 0.5268(4) 0.1402(6) 0.4412(6) 0.036(2) Uani 1 1 d . . . . .
H4_1 H 0.492521 0.137919 0.439454 0.043 Uiso 1 1 calc R U . . .
N1_2 N 0.6288(3) 0.9129(4) 0.5005(4) 0.0247(17) Uani 1 1 d . . . . .
C1_2 C 0.5770(4) 0.9189(6) 0.4085(6) 0.032(2) Uani 1 1 d . . . . .
H1_2 H 0.578015 0.959920 0.375405 0.038 Uiso 1 1 calc R U . . .
N2_2 N 0.4666(3) 0.7557(5) 0.3662(5) 0.039(2) Uani 1 1 d . . . . .
C2_2 C 0.5227(4) 0.8681(6) 0.3602(6) 0.031(2) Uani 1 1 d . . . . .
H2_2 H 0.486424 0.874729 0.295452 0.037 Uiso 1 1 calc R U . . .
N3_2 N 0.4348(3) 0.7422(5) 0.2840(5) 0.0358(19) Uani 1 1 d . . . . .
C3_2 C 0.5223(4) 0.8070(6) 0.4086(6) 0.029(2) Uani 1 1 d . . . . .
N4_2 N 0.2697(3) 0.5873(4) 0.1423(5) 0.0248(16) Uani 1 1 d . . . . .
C5_2 C 0.6266(4) 0.8517(6) 0.5456(6) 0.033(2) Uani 1 1 d . . . . .
H5_2 H 0.663634 0.844389 0.609981 0.040 Uiso 1 1 calc R U . . .
C6_2 C 0.3777(4) 0.6893(5) 0.2402(6) 0.030(2) Uani 1 1 d . . . . .
C7_2 C 0.3705(4) 0.6357(6) 0.2869(6) 0.036(2) Uani 1 1 d . . . . .
H7_2 H 0.402463 0.633708 0.352499 0.043 Uiso 1 1 calc R U . . .
C8_2 C 0.3174(4) 0.5873(6) 0.2371(6) 0.031(2) Uani 1 1 d . . . . .
H8_2 H 0.312416 0.550799 0.268960 0.037 Uiso 1 1 calc R U . . .
C9_2 C 0.2751(4) 0.6391(5) 0.0984(6) 0.031(2) Uani 1 1 d . . . . .
H9_2 H 0.241137 0.641129 0.032816 0.037 Uiso 1 1 calc R U . . .
C10_2 C 0.3302(4) 0.6929(6) 0.1451(6) 0.038(2) Uani 1 1 d . . . . .
H10_2 H 0.333947 0.729708 0.111997 0.046 Uiso 1 1 calc R U . . .
C4_2 C 0.5746(4) 0.8013(6) 0.5032(6) 0.036(2) Uani 1 1 d . . . . .
H4_2 H 0.573772 0.762270 0.537926 0.043 Uiso 1 1 calc R U . . .

loop_
_atom_site_aniso_label
_atom_site_aniso_U_11
_atom_site_aniso_U_22
_atom_site_aniso_U_33
_atom_site_aniso_U_23
_atom_site_aniso_U_13
_atom_site_aniso_U_12
Cu1 0.0282(6) 0.0142(7) 0.0278(7) -0.0003(6) 0.0194(6) -0.0006(6)
B1 0.060(7) 0.024(7) 0.048(7) -0.005(5) 0.046(6) -0.003(5)
B10 0.051(6) 0.037(7) 0.042(6) 0.017(5) 0.038(6) 0.015(5)
B11 0.039(5) 0.026(6) 0.030(5) -0.003(5) 0.028(5) 0.003(5)
B12 0.053(7) 0.021(6) 0.048(7) -0.010(5) 0.041(6) -0.018(5)
B9 0.054(7) 0.026(7) 0.042(6) -0.001(5) 0.041(6) 0.003(5)
B8 0.041(6) 0.051(8) 0.043(7) -0.011(6) 0.028(6) -0.004(5)
B7 0.038(6) 0.046(8) 0.040(6) -0.007(6) 0.029(5) 0.004(5)
B6 0.056(7) 0.036(7) 0.048(7) -0.003(6) 0.044(6) -0.001(5)
B5 0.039(6) 0.058(8) 0.030(6) -0.008(6) 0.028(5) -0.011(5)
B4 0.040(6) 0.054(8) 0.040(6) 0.014(6) 0.034(6) 0.013(5)
B3 0.051(7) 0.034(7) 0.046(7) 0.004(6) 0.039(6) 0.011(5)
B2 0.036(5) 0.021(6) 0.027(5) -0.003(5) 0.024(5) 0.002(5)
N1_1 0.028(4) 0.019(4) 0.034(4) 0.001(3) 0.023(3) 0.000(3)
C1_1 0.034(5) 0.030(6) 0.040(5) 0.013(4) 0.027(4) 0.010(4)
N2_1 0.045(4) 0.042(5) 0.038(4) 0.006(4) 0.032(4) 0.002(4)
C2_1 0.046(5) 0.042(7) 0.037(5) 0.012(5) 0.034(5) 0.007(5)
N3_1 0.040(4) 0.032(5) 0.046(5) 0.001(4) 0.033(4) 0.003(4)
C3_1 0.032(5) 0.031(6) 0.036(5) 0.005(4) 0.023(4) 0.011(4)
N4_1 0.029(4) 0.025(4) 0.020(4) 0.002(3) 0.018(3) 0.003(3)
C5_1 0.038(5) 0.028(6) 0.033(5) 0.006(4) 0.029(4) 0.006(4)
C6_1 0.033(5) 0.023(5) 0.029(5) 0.006(4) 0.021(4) 0.004(4)
C7_1 0.035(5) 0.037(6) 0.039(5) 0.004(5) 0.028(5) 0.005(4)
C8_1 0.028(5) 0.050(7) 0.035(5) 0.004(5) 0.021(4) 0.004(4)
C9_1 0.035(5) 0.029(6) 0.033(5) 0.001(4) 0.024(4) 0.002(4)
C10_1 0.050(6) 0.024(6) 0.048(6) 0.008(5) 0.038(5) 0.005(4)
C4_1 0.037(5) 0.043(6) 0.042(5) 0.009(5) 0.032(5) 0.006(4)
N1_2 0.027(4) 0.026(4) 0.022(4) 0.006(3) 0.017(3) 0.002(3)
C1_2 0.035(5) 0.031(6) 0.028(5) -0.004(4) 0.022(4) -0.003(4)
N2_2 0.043(4) 0.034(5) 0.034(4) -0.005(4) 0.024(4) -0.010(4)
C2_2 0.035(5) 0.034(6) 0.027(5) -0.002(4) 0.023(4) -0.005(4)
N3_2 0.038(4) 0.032(5) 0.035(4) 0.000(4) 0.024(4) -0.002(3)
C3_2 0.031(5) 0.027(6) 0.035(5) -0.005(4) 0.025(4) -0.006(4)
N4_2 0.031(4) 0.018(4) 0.028(4) -0.003(3) 0.022(3) 0.001(3)
C5_2 0.035(5) 0.028(6) 0.030(5) -0.004(4) 0.020(4) -0.006(4)
C6_2 0.031(5) 0.022(5) 0.032(5) -0.006(4) 0.020(4) -0.008(4)
C7_2 0.038(5) 0.042(7) 0.027(5) -0.003(5) 0.023(4) -0.005(4)
C8_2 0.032(5) 0.038(6) 0.026(5) -0.001(4) 0.021(4) -0.008(4)
C9_2 0.042(5) 0.021(5) 0.031(5) 0.001(4) 0.026(4) -0.001(4)
C10_2 0.041(5) 0.032(6) 0.035(5) -0.001(4) 0.024(5) -0.009(4)
C4_2 0.050(6) 0.026(6) 0.038(5) -0.001(4) 0.032(5) -0.007(4)

loop_
_atom_type_symbol
_atom_type_description
_atom_type_scat_dispersion_real
_atom_type_scat_dispersion_imag
_atom_type_scat_source
C C 0.0137 0.0067 'International Tables Vol C Tables 4.2.6.8 and 6.1.1.4'
B B 0.0070 0.0029 'International Tables Vol C Tables 4.2.6.8 and 6.1.1.4'
Cu Cu -2.7974 3.6876 'International Tables Vol C Tables 4.2.6.8 and 6.1.1.4'
N N 0.0241 0.0134 'International Tables Vol C Tables 4.2.6.8 and 6.1.1.4'
H H 0.0000 0.0000 'International Tables Vol C Tables 4.2.6.8 and 6.1.1.4'

loop_
_geom_angle_atom_site_label_1
_geom_angle_atom_site_label_2
_geom_angle_atom_site_label_3
_geom_angle
_geom_angle_site_symmetry_1
_geom_angle_site_symmetry_3
_geom_angle_publ_flag
N4_1 Cu1 N4_2 88.2(3) . . ?
N4_1 Cu1 N1_2 178.8(3) . 8_465 ?
N4_2 Cu1 N1_2 91.0(2) . 8_465 ?
N4_1 Cu1 N1_1 91.0(3) . 8_455 ?
N4_2 Cu1 N1_1 178.8(3) . 8_455 ?
N1_2 Cu1 N1_1 89.8(3) 8_465 8_455 ?
B6 B1 B5 59.1(6) . . ?
B6 B1 B3 60.3(6) . . ?
B5 B1 B3 108.1(7) . . ?
B6 B1 B2 107.2(8) . . ?
B5 B1 B2 107.7(8) . . ?
B3 B1 B2 59.9(6) . . ?
B6 B1 B4 107.2(8) . . ?
B5 B1 B4 60.6(6) . . ?
B3 B1 B4 107.5(8) . . ?
B2 B1 B4 59.1(6) . . ?
B6 B1 H1 122.3 . . ?
B5 B1 H1 121.7 . . ?
B3 B1 H1 121.6 . . ?
B2 B1 H1 122.3 . . ?
B4 B1 H1 122.1 . . ?
B4 B10 B11 107.8(8) . . ?
B4 B10 B12 107.6(7) . . ?
B11 B10 B12 59.3(6) . . ?
B4 B10 B9 59.1(6) . . ?
B11 B10 B9 107.4(7) . . ?
B12 B10 B9 60.4(6) . . ?
B4 B10 B5 60.7(6) . . ?
B11 B10 B5 59.8(6) . . ?
B12 B10 B5 107.8(7) . . ?
B9 B10 B5 107.9(7) . . ?
B4 B10 H10 121.9 . . ?
B11 B10 H10 122.2 . . ?
B12 B10 H10 121.9 . . ?
B9 B10 H10 122.0 . . ?
B5 B10 H10 121.5 . . ?
B12 B11 B7 61.4(6) . . ?
B12 B11 B6 109.2(7) . . ?
B7 B11 B6 60.7(6) . . ?
B12 B11 B10 60.6(6) . . ?
B7 B11 B10 110.2(7) . . ?
B6 B11 B10 108.2(7) . . ?
B12 B11 B5 109.7(7) . . ?
B7 B11 B5 109.2(7) . . ?
B6 B11 B5 59.1(6) . . ?
B10 B11 B5 61.0(6) . . ?
B12 B11 H11 120.5 . . ?
B7 B11 H11 120.2 . . ?
B6 B11 H11 122.0 . . ?
B10 B11 H11 120.9 . . ?
B5 B11 H11 121.2 . . ?
B11 B12 B10 60.0(6) . . ?
B11 B12 B8 107.0(8) . . ?
B10 B12 B8 108.0(7) . . ?
B11 B12 B9 107.7(7) . . ?
B10 B12 B9 60.0(6) . . ?
B8 B12 B9 60.3(6) . . ?
B11 B12 B7 59.4(6) . . ?
B10 B12 B7 108.1(7) . . ?
B8 B12 B7 60.0(6) . . ?
B9 B12 B7 108.5(7) . . ?
B11 B12 H12 122.4 . . ?
B10 B12 H12 121.5 . . ?
B8 B12 H12 121.9 . . ?
B9 B12 H12 121.5 . . ?
B7 B12 H12 121.6 . . ?
B2 B9 B4 60.7(6) . . ?
B2 B9 B10 108.1(8) . . ?
B4 B9 B10 59.9(6) . . ?
B2 B9 B12 107.3(7) . . ?
B4 B9 B12 107.6(7) . . ?
B10 B9 B12 59.6(6) . . ?
B2 B9 B8 59.2(6) . . ?
B4 B9 B8 107.7(8) . . ?
B10 B9 B8 107.2(7) . . ?
B12 B9 B8 59.7(6) . . ?
B2 B9 H9 121.7 . . ?
B4 B9 H9 121.5 . . ?
B10 B9 H9 122.0 . . ?
B12 B9 H9 122.2 . . ?
B8 B9 H9 122.3 . . ?
B2 B8 B3 61.2(6) . . ?
B2 B8 B12 107.2(7) . . ?
B3 B8 B12 108.6(8) . . ?
B2 B8 B7 108.9(8) . . ?
B3 B8 B7 60.5(7) . . ?
B12 B8 B7 60.2(6) . . ?
B2 B8 B9 58.8(6) . . ?
B3 B8 B9 108.5(8) . . ?
B12 B8 B9 60.0(6) . . ?
B7 B8 B9 108.4(8) . . ?
B2 B8 H8 121.9 . . ?
B3 B8 H8 120.8 . . ?
B12 B8 H8 121.9 . . ?
B7 B8 H8 121.1 . . ?
B9 B8 H8 122.0 . . ?
B11 B7 B6 59.9(6) . . ?
B11 B7 B3 107.6(7) . . ?
B6 B7 B3 59.9(6) . . ?
B11 B7 B8 106.7(7) . . ?
B6 B7 B8 106.4(8) . . ?
B3 B7 B8 59.0(7) . . ?
B11 B7 B12 59.2(6) . . ?
B6 B7 B12 106.8(7) . . ?
B3 B7 B12 107.1(7) . . ?
B8 B7 B12 59.8(6) . . ?
B11 B7 H7 122.2 . . ?
B6 B7 H7 122.4 . . ?
B3 B7 H7 122.1 . . ?
B8 B7 H7 122.8 . . ?
B12 B7 H7 122.4 . . ?
B5 B6 B1 60.9(6) . . ?
B5 B6 B11 60.8(6) . . ?
B1 B6 B11 108.6(8) . . ?
B5 B6 B7 109.6(8) . . ?
B1 B6 B7 109.2(8) . . ?
B11 B6 B7 59.4(6) . . ?
B5 B6 B3 109.8(8) . . ?
B1 B6 B3 60.6(6) . . ?
B11 B6 B3 107.5(8) . . ?
B7 B6 B3 60.2(6) . . ?
B5 B6 H6 120.1 . . ?
B1 B6 H6 120.9 . . ?
B11 B6 H6 122.1 . . ?
B7 B6 H6 121.2 . . ?
B3 B6 H6 121.4 . . ?
B6 B5 B11 60.1(6) . . ?
B6 B5 B1 59.9(6) . . ?
B11 B5 B1 107.3(7) . . ?
B6 B5 B10 107.6(7) . . ?
B11 B5 B10 59.2(6) . . ?
B1 B5 B10 107.2(7) . . ?
B6 B5 B4 107.3(7) . . ?
B11 B5 B4 105.7(7) . . ?
B1 B5 B4 60.0(6) . . ?
B10 B5 B4 58.7(6) . . ?
B6 B5 H5 121.6 . . ?
B11 B5 H5 122.7 . . ?
B1 B5 H5 121.8 . . ?
B10 B5 H5 122.4 . . ?
B4 B5 H5 122.9 . . ?
B9 B4 B10 61.0(6) . . ?
B9 B4 B2 59.3(6) . . ?
B10 B4 B2 107.9(7) . . ?
B9 B4 B1 108.5(7) . . ?
B10 B4 B1 108.2(7) . . ?
B2 B4 B1 60.4(6) . . ?
B9 B4 B5 109.3(7) . . ?
B10 B4 B5 60.6(6) . . ?
B2 B4 B5 107.7(7) . . ?
B1 B4 B5 59.4(6) . . ?
B9 B4 H4 121.0 . . ?
B10 B4 H4 121.3 . . ?
B2 B4 H4 122.2 . . ?
B1 B4 H4 121.7 . . ?
B5 B4 H4 121.5 . . ?
B8 B3 B6 107.6(8) . . ?
B8 B3 B2 59.1(6) . . ?
B6 B3 B2 106.5(7) . . ?
B8 B3 B7 60.6(7) . . ?
B6 B3 B7 59.9(6) . . ?
B2 B3 B7 107.3(8) . . ?
B8 B3 B1 107.8(8) . . ?
B6 B3 B1 59.1(6) . . ?
B2 B3 B1 60.1(6) . . ?
B7 B3 B1 107.7(8) . . ?
B8 B3 H3 121.7 . . ?
B6 B3 H3 122.6 . . ?
B2 B3 H3 122.6 . . ?
B7 B3 H3 121.6 . . ?
B1 B3 H3 121.9 . . ?
B9 B2 B8 62.0(6) . . ?
B9 B2 B4 59.9(6) . . ?
B8 B2 B4 109.2(7) . . ?
B9 B2 B3 109.8(7) . . ?
B8 B2 B3 59.7(6) . . ?
B4 B2 B3 108.7(7) . . ?
B9 B2 B1 109.1(7) . . ?
B8 B2 B1 108.2(7) . . ?
B4 B2 B1 60.5(6) . . ?
B3 B2 B1 60.0(6) . . ?
B9 B2 H2 120.4 . . ?
B8 B2 H2 121.0 . . ?
B4 B2 H2 121.3 . . ?
B3 B2 H2 121.3 . . ?
B1 B2 H2 121.6 . . ?
C5_1 N1_1 C1_1 118.0(7) . . ?
C5_1 N1_1 Cu1 122.0(6) . 8_556 ?
C1_1 N1_1 Cu1 119.0(5) . 8_556 ?
C2_1 C1_1 N1_1 121.3(8) . . ?
C2_1 C1_1 H1_1 119.3 . . ?
N1_1 C1_1 H1_1 119.3 . . ?
N3_1 N2_1 C3_1 113.4(7) . . ?
C3_1 C2_1 C1_1 120.3(9) . . ?
C3_1 C2_1 H2_1 119.8 . . ?
C1_1 C2_1 H2_1 119.8 . . ?
N2_1 N3_1 C6_1 111.2(7) . . ?
C2_1 C3_1 C4_1 119.2(8) . . ?
C2_1 C3_1 N2_1 118.5(9) . . ?
C4_1 C3_1 N2_1 122.2(8) . . ?
C9_1 N4_1 C8_1 119.3(7) . . ?
C9_1 N4_1 Cu1 119.0(5) . . ?
C8_1 N4_1 Cu1 121.2(6) . . ?
N1_1 C5_1 C4_1 123.8(8) . . ?
N1_1 C5_1 H5_1 118.1 . . ?
C4_1 C5_1 H5_1 118.1 . . ?
C7_1 C6_1 C10_1 119.3(8) . . ?
C7_1 C6_1 N3_1 124.9(7) . . ?
C10_1 C6_1 N3_1 115.7(8) . . ?
C8_1 C7_1 C6_1 119.0(8) . . ?
C8_1 C7_1 H7_1 120.5 . . ?
C6_1 C7_1 H7_1 120.5 . . ?
C7_1 C8_1 N4_1 122.4(9) . . ?
C7_1 C8_1 H8_1 118.8 . . ?
N4_1 C8_1 H8_1 118.8 . . ?
N4_1 C9_1 C10_1 122.0(8) . . ?
N4_1 C9_1 H9_1 119.0 . . ?
C10_1 C9_1 H9_1 119.0 . . ?
C6_1 C10_1 C9_1 117.9(8) . . ?
C6_1 C10_1 H10_1 121.0 . . ?
C9_1 C10_1 H10_1 121.0 . . ?
C5_1 C4_1 C3_1 117.3(8) . . ?
C5_1 C4_1 H4_1 121.3 . . ?
C3_1 C4_1 H4_1 121.3 . . ?
C1_2 N1_2 C5_2 117.1(7) . . ?
C1_2 N1_2 Cu1 121.7(6) . 8_566 ?
C5_2 N1_2 Cu1 120.5(5) . 8_566 ?
N1_2 C1_2 C2_2 122.8(8) . . ?
N1_2 C1_2 H1_2 118.6 . . ?
C2_2 C1_2 H1_2 118.6 . . ?
N3_2 N2_2 C3_2 112.0(7) . . ?
C1_2 C2_2 C3_2 118.3(8) . . ?
C1_2 C2_2 H2_2 120.9 . . ?
C3_2 C2_2 H2_2 120.9 . . ?
N2_2 N3_2 C6_2 112.3(7) . . ?
C4_2 C3_2 C2_2 119.4(8) . . ?
C4_2 C3_2 N2_2 117.8(8) . . ?
C2_2 C3_2 N2_2 122.4(7) . . ?
C9_2 N4_2 C8_2 118.5(7) . . ?
C9_2 N4_2 Cu1 120.1(6) . . ?
C8_2 N4_2 Cu1 120.9(6) . . ?
C4_2 C5_2 N1_2 123.2(8) . . ?
C4_2 C5_2 H5_2 118.4 . . ?
N1_2 C5_2 H5_2 118.4 . . ?
C10_2 C6_2 C7_2 120.2(8) . . ?
C10_2 C6_2 N3_2 114.7(8) . . ?
C7_2 C6_2 N3_2 125.1(7) . . ?
C8_2 C7_2 C6_2 118.2(8) . . ?
C8_2 C7_2 H7_2 120.9 . . ?
C6_2 C7_2 H7_2 120.9 . . ?
C7_2 C8_2 N4_2 123.6(8) . . ?
C7_2 C8_2 H8_2 118.2 . . ?
N4_2 C8_2 H8_2 118.2 . . ?
N4_2 C9_2 C10_2 122.3(8) . . ?
N4_2 C9_2 H9_2 118.9 . . ?
C10_2 C9_2 H9_2 118.9 . . ?
C6_2 C10_2 C9_2 117.2(8) . . ?
C6_2 C10_2 H10_2 121.4 . . ?
C9_2 C10_2 H10_2 121.4 . . ?
C5_2 C4_2 C3_2 119.1(9) . . ?
C5_2 C4_2 H4_2 120.4 . . ?
C3_2 C4_2 H4_2 120.4 . . ?

loop_
_geom_bond_atom_site_label_1
_geom_bond_atom_site_label_2
_geom_bond_distance
_geom_bond_site_symmetry_2
_geom_bond_publ_flag
Cu1 N4_1 2.005(7) . ?
Cu1 N4_2 2.013(7) . ?
Cu1 N1_2 2.014(7) 8_465 ?
Cu1 N1_1 2.018(7) 8_455 ?
B1 B6 1.755(15) . ?
B1 B5 1.773(15) . ?
B1 B3 1.783(15) . ?
B1 B2 1.783(14) . ?
B1 B4 1.785(16) . ?
B1 H1 1.1200 . ?
B10 B4 1.759(15) . ?
B10 B11 1.761(14) . ?
B10 B12 1.771(15) . ?
B10 B9 1.779(15) . ?
B10 B5 1.793(17) . ?
B10 H10 1.1200 . ?
B11 B12 1.748(14) . ?
B11 B7 1.753(14) . ?
B11 B6 1.761(15) . ?
B11 B5 1.772(14) . ?
B11 H11 1.1200 . ?
B12 B8 1.781(16) . ?
B12 B9 1.786(15) . ?
B12 B7 1.788(16) . ?
B12 H12 1.1200 . ?
B9 B2 1.735(15) . ?
B9 B4 1.745(16) . ?
B9 B8 1.791(16) . ?
B9 H9 1.1200 . ?
B8 B2 1.743(15) . ?
B8 B3 1.754(17) . ?
B8 B7 1.784(16) . ?
B8 H8 1.1200 . ?
B7 B6 1.775(16) . ?
B7 B3 1.782(16) . ?
B7 H7 1.1200 . ?
B6 B5 1.742(16) . ?
B6 B3 1.776(15) . ?
B6 H6 1.1200 . ?
B5 B4 1.796(16) . ?
B5 H5 1.1200 . ?
B4 B2 1.760(14) . ?
B4 H4 1.1200 . ?
B3 B2 1.780(14) . ?
B3 H3 1.1200 . ?
B2 H2 1.1200 . ?
N1_1 C5_1 1.305(9) . ?
N1_1 C1_1 1.372(10) . ?
C1_1 C2_1 1.361(11) . ?
C1_1 H1_1 0.9500 . ?
N2_1 N3_1 1.235(9) . ?
N2_1 C3_1 1.429(10) . ?
C2_1 C3_1 1.347(11) . ?
C2_1 H2_1 0.9500 . ?
N3_1 C6_1 1.451(10) . ?
C3_1 C4_1 1.401(12) . ?
N4_1 C9_1 1.303(10) . ?
N4_1 C8_1 1.361(10) . ?
C5_1 C4_1 1.381(11) . ?
C5_1 H5_1 0.9500 . ?
C6_1 C7_1 1.383(11) . ?
C6_1 C10_1 1.387(11) . ?
C7_1 C8_1 1.352(11) . ?
C7_1 H7_1 0.9500 . ?
C8_1 H8_1 0.9500 . ?
C9_1 C10_1 1.411(11) . ?
C9_1 H9_1 0.9500 . ?
C10_1 H10_1 0.9500 . ?
C4_1 H4_1 0.9500 . ?
N1_2 C1_2 1.346(9) . ?
N1_2 C5_2 1.368(10) . ?
C1_2 C2_2 1.380(11) . ?
C1_2 H1_2 0.9500 . ?
N2_2 N3_2 1.234(9) . ?
N2_2 C3_2 1.426(10) . ?
C2_2 C3_2 1.387(11) . ?
C2_2 H2_2 0.9500 . ?
N3_2 C6_2 1.461(10) . ?
C3_2 C4_2 1.381(11) . ?
N4_2 C9_2 1.298(10) . ?
N4_2 C8_2 1.370(10) . ?
C5_2 C4_2 1.345(11) . ?
C5_2 H5_2 0.9500 . ?
C6_2 C10_2 1.376(11) . ?
C6_2 C7_2 1.391(11) . ?
C7_2 C8_2 1.332(11) . ?
C7_2 H7_2 0.9500 . ?
C8_2 H8_2 0.9500 . ?
C9_2 C10_2 1.425(11) . ?
C9_2 H9_2 0.9500 . ?
C10_2 H10_2 0.9500 . ?
C4_2 H4_2 0.9500 . ?
